data_4350805
loop_
_publ_author_name
'Zou, Xun-Zhong'
'Zhang, Jing-An'
'Zhang, Li-Jie'
'Liu, Ya-Jie'
'Li, Ning'
'Li, Yu'
'Wei, Shi-Chao'
'Pan, Mei'

_publ_section_title
;
 Crystal structures and biological activities of a symmetrical quinoline
 thioether ligand and its transition metal complexes
;
_journal_name_full 'Inorganic Chemistry Communications'
_journal_page_first 21
_journal_page_last 24
_journal_paper_doi 10.1016/j.inoche.2015.01.029
_journal_volume 54
_journal_year 2015
_chemical_formula_sum 'C27 H21 Cl3 N2 S2'
_chemical_formula_weight 543.93
_space_group_IT_number 2
_space_group_name_Hall '-P 1'
_space_group_name_H-M_alt 'P -1'
_symmetry_cell_setting triclinic
_symmetry_space_group_name_H-M 'P -1'
_atom_sites_solution_hydrogens geom
_atom_sites_solution_primary direct
_atom_sites_solution_secondary difmap
_audit_creation_method SHELXL-97
_cell_angle_alpha 67.989(5)
_cell_angle_beta 84.896(5)
_cell_angle_gamma 83.326(4)
_cell_formula_units_Z 2
_cell_length_a 8.8561(5)
_cell_length_b 12.0837(5)
_cell_length_c 12.2241(7)
_cell_measurement_temperature 150(2)
_cell_volume 1203.12(12)
_computing_structure_refinement 'SHELXL-97 (Sheldrick, 1997)'
_computing_structure_solution 'SHELXS-97 (Sheldrick, 1990)'
_diffrn_ambient_temperature 150(2)
_diffrn_measured_fraction_theta_full 0.989
_diffrn_measured_fraction_theta_max 0.989
_diffrn_radiation_monochromator graphite
_diffrn_radiation_source 'fine-focus sealed tube'
_diffrn_radiation_type MoK\a
_diffrn_radiation_wavelength 0.71073
_diffrn_reflns_av_R_equivalents 0.0239
_diffrn_reflns_av_sigmaI/netI 0.0747
_diffrn_reflns_limit_h_max 11
_diffrn_reflns_limit_h_min -11
_diffrn_reflns_limit_k_max 15
_diffrn_reflns_limit_k_min -15
_diffrn_reflns_limit_l_max 15
_diffrn_reflns_limit_l_min -14
_diffrn_reflns_number 10097
_diffrn_reflns_theta_full 27.00
_diffrn_reflns_theta_max 27.00
_diffrn_reflns_theta_min 2.86
_exptl_absorpt_coefficient_mu 0.575
_exptl_absorpt_correction_T_max 0.8025
_exptl_absorpt_correction_T_min 0.6889
_exptl_crystal_density_diffrn 1.501
_exptl_crystal_density_method 'not measured'
_exptl_crystal_description BLOCK
_exptl_crystal_F_000 560
_exptl_crystal_size_max 0.70
_exptl_crystal_size_mid 0.60
_exptl_crystal_size_min 0.40
_refine_diff_density_max 0.355
_refine_diff_density_min -0.404
_refine_diff_density_rms 0.089
_refine_ls_extinction_method none
_refine_ls_goodness_of_fit_ref 0.788
_refine_ls_hydrogen_treatment mixed
_refine_ls_matrix_type full
_refine_ls_number_parameters 307
_refine_ls_number_reflns 5193
_refine_ls_number_restraints 0
_refine_ls_restrained_S_all 0.788
_refine_ls_R_factor_all 0.0592
_refine_ls_R_factor_gt 0.0377
_refine_ls_shift/su_max 0.001
_refine_ls_shift/su_mean 0.000
_refine_ls_structure_factor_coef Fsqd
_refine_ls_weighting_details 'calc w=1/[\s^2^(Fo^2^)+(0.0700P)^2^+0.0000P] where P=(Fo^2^+2Fc^2^)/3'
_refine_ls_weighting_scheme calc
_refine_ls_wR_factor_gt 0.0899
_refine_ls_wR_factor_ref 0.0973
_reflns_number_gt 3251
_reflns_number_total 5193
_reflns_threshold_expression >2sigma(I)
_cod_data_source_file Inorg-Chem-Commun-2015-54-21.cif
_cod_data_source_block 5
_cod_original_cell_volume 1203.12(11)
_cod_original_sg_symbol_H-M P-1
_cod_database_code 4350805

loop_
_symmetry_equiv_pos_as_xyz
'x, y, z'
'-x, -y, -z'

loop_
_atom_site_label
_atom_site_type_symbol
_atom_site_fract_x
_atom_site_fract_y
_atom_site_fract_z
_atom_site_U_iso_or_equiv
_atom_site_adp_type
_atom_site_occupancy
_atom_site_symmetry_multiplicity
_atom_site_calc_flag
_atom_site_refinement_flags
_atom_site_disorder_assembly
_atom_site_disorder_group
S1 S 0.98598(6) 0.55195(4) 0.31836(5) 0.02240(14) Uani 1 1 d . . .
S2 S 0.68419(6) 0.17591(4) 0.37285(5) 0.02464(14) Uani 1 1 d . . .
N1 N 1.18347(18) 0.49809(14) 0.14513(15) 0.0225(4) Uani 1 1 d . . .
N2 N 0.67656(18) 0.42783(13) 0.41659(14) 0.0206(4) Uani 1 1 d . . .
N3 N 0.90092(19) 0.01262(14) 0.31154(15) 0.0262(4) Uani 1 1 d . . .
C1 C 1.2822(2) 0.46112(17) 0.0761(2) 0.0264(5) Uani 1 1 d . . .
H1A H 1.3581 0.3988 0.1128 0.032 Uiso 1 1 calc R . .
C2 C 1.2833(2) 0.50740(18) -0.0481(2) 0.0303(5) Uani 1 1 d . . .
H2A H 1.3560 0.4756 -0.0931 0.036 Uiso 1 1 calc R . .
C3 C 1.1774(3) 0.59909(18) -0.1024(2) 0.0288(5) Uani 1 1 d . . .
H3A H 1.1749 0.6317 -0.1861 0.035 Uiso 1 1 calc R . .
C4 C 1.0716(2) 0.64500(17) -0.03313(19) 0.0226(5) Uani 1 1 d . . .
C5 C 0.9607(2) 0.74135(18) -0.0823(2) 0.0283(5) Uani 1 1 d . . .
H5A H 0.9553 0.7789 -0.1656 0.034 Uiso 1 1 calc R . .
C6 C 0.8618(2) 0.78017(18) -0.0102(2) 0.0280(5) Uani 1 1 d . . .
H6A H 0.7885 0.8457 -0.0441 0.034 Uiso 1 1 calc R . .
C7 C 0.8652(2) 0.72587(16) 0.1135(2) 0.0246(5) Uani 1 1 d . . .
H7A H 0.7944 0.7549 0.1618 0.029 Uiso 1 1 calc R . .
C8 C 0.9704(2) 0.63092(16) 0.16506(18) 0.0193(4) Uani 1 1 d . . .
C9 C 1.0777(2) 0.59060(16) 0.09089(18) 0.0183(4) Uani 1 1 d . . .
C10 C 0.8109(2) 0.60097(18) 0.38233(19) 0.0232(5) Uani 1 1 d . . .
H10A H 0.8220 0.5788 0.4680 0.028 Uiso 1 1 calc R . .
H10B H 0.7944 0.6894 0.3464 0.028 Uiso 1 1 calc R . .
C11 C 0.6737(2) 0.54829(17) 0.36539(17) 0.0203(4) Uani 1 1 d . . .
C12 C 0.5496(2) 0.61762(17) 0.30489(18) 0.0224(5) Uani 1 1 d . . .
H12A H 0.5495 0.7024 0.2706 0.027 Uiso 1 1 calc R . .
C13 C 0.4265(2) 0.56247(18) 0.29498(19) 0.0236(5) Uani 1 1 d . . .
H13A H 0.3407 0.6088 0.2538 0.028 Uiso 1 1 calc R . .
C14 C 0.4293(2) 0.43863(17) 0.34586(18) 0.0225(5) Uani 1 1 d . . .
H14A H 0.3467 0.3983 0.3392 0.027 Uiso 1 1 calc R . .
C15 C 0.5567(2) 0.37514(16) 0.40693(18) 0.0206(4) Uani 1 1 d . . .
C16 C 0.5666(2) 0.24041(16) 0.46797(19) 0.0230(5) Uani 1 1 d . . .
H16A H 0.4636 0.2120 0.4814 0.028 Uiso 1 1 calc R . .
H16B H 0.6126 0.2161 0.5454 0.028 Uiso 1 1 calc R . .
C17 C 0.7331(2) 0.02835(16) 0.47079(18) 0.0205(4) Uani 1 1 d . . .
C18 C 0.6735(2) -0.02294(17) 0.58380(19) 0.0255(5) Uani 1 1 d . . .
H18A H 0.5948 0.0205 0.6132 0.031 Uiso 1 1 calc R . .
C19 C 0.7275(2) -0.13956(18) 0.6572(2) 0.0299(5) Uani 1 1 d . . .
H19A H 0.6837 -0.1738 0.7350 0.036 Uiso 1 1 calc R . .
C20 C 0.8416(2) -0.20379(18) 0.6183(2) 0.0275(5) Uani 1 1 d . . .
H20A H 0.8787 -0.2813 0.6696 0.033 Uiso 1 1 calc R . .
C21 C 0.9047(2) -0.15511(16) 0.50165(19) 0.0224(5) Uani 1 1 d . . .
C22 C 1.0226(2) -0.21624(18) 0.4547(2) 0.0286(5) Uani 1 1 d . . .
H22A H 1.0650 -0.2935 0.5024 0.034 Uiso 1 1 calc R . .
C23 C 1.0752(2) -0.16369(18) 0.3405(2) 0.0305(5) Uani 1 1 d . . .
H23A H 1.1545 -0.2036 0.3077 0.037 Uiso 1 1 calc R . .
C24 C 1.0099(2) -0.04931(18) 0.2722(2) 0.0314(5) Uani 1 1 d . . .
H24A H 1.0467 -0.0143 0.1924 0.038 Uiso 1 1 calc R . .
C25 C 0.8490(2) -0.03864(16) 0.42598(19) 0.0215(4) Uani 1 1 d . . .
C26 C 0.3289(2) 0.89210(18) 0.9074(2) 0.0292(5) Uani 1 1 d . . .
H26A H 0.2748 0.8780 0.8460 0.035 Uiso 1 1 calc R . .
Cl1 Cl 0.42889(8) 1.02132(5) 0.83838(7) 0.0558(2) Uani 1 1 d . . .
Cl2 Cl 0.45627(7) 0.76795(5) 0.97277(7) 0.04839(19) Uani 1 1 d . . .
Cl3 Cl 0.19455(7) 0.91355(6) 1.01304(6) 0.04793(19) Uani 1 1 d . . .

loop_
_atom_site_aniso_label
_atom_site_aniso_U_11
_atom_site_aniso_U_22
_atom_site_aniso_U_33
_atom_site_aniso_U_23
_atom_site_aniso_U_13
_atom_site_aniso_U_12
S1 0.0202(3) 0.0248(3) 0.0202(3) -0.0063(2) -0.0011(2) -0.0008(2)
S2 0.0306(3) 0.0191(3) 0.0198(3) -0.0039(2) 0.0022(2) 0.0010(2)
N1 0.0223(9) 0.0212(8) 0.0239(10) -0.0081(8) -0.0009(8) -0.0029(7)
N2 0.0213(9) 0.0222(8) 0.0185(9) -0.0078(8) -0.0008(7) -0.0013(7)
N3 0.0314(10) 0.0218(9) 0.0222(10) -0.0060(8) 0.0003(8) 0.0020(8)
C1 0.0242(11) 0.0206(10) 0.0343(14) -0.0110(10) 0.0003(10) -0.0004(9)
C2 0.0313(12) 0.0291(11) 0.0342(14) -0.0169(11) 0.0098(11) -0.0078(10)
C3 0.0393(13) 0.0310(11) 0.0182(12) -0.0085(10) 0.0035(10) -0.0169(10)
C4 0.0248(11) 0.0201(10) 0.0244(12) -0.0081(9) 0.0003(9) -0.0091(9)
C5 0.0356(12) 0.0238(11) 0.0217(12) -0.0006(9) -0.0080(10) -0.0099(10)
C6 0.0281(11) 0.0198(10) 0.0315(13) -0.0025(10) -0.0101(10) -0.0017(9)
C7 0.0239(11) 0.0200(10) 0.0278(12) -0.0062(9) -0.0033(10) -0.0013(9)
C8 0.0210(10) 0.0174(9) 0.0206(11) -0.0067(9) -0.0039(9) -0.0049(8)
C9 0.0180(10) 0.0180(9) 0.0216(11) -0.0088(9) -0.0035(9) -0.0047(8)
C10 0.0226(10) 0.0274(10) 0.0234(12) -0.0141(10) -0.0008(9) -0.0008(9)
C11 0.0211(10) 0.0258(10) 0.0165(11) -0.0117(9) 0.0021(9) -0.0014(8)
C12 0.0234(11) 0.0214(10) 0.0235(12) -0.0105(9) -0.0006(9) 0.0004(9)
C13 0.0196(10) 0.0260(10) 0.0232(12) -0.0076(9) -0.0038(9) 0.0025(9)
C14 0.0178(10) 0.0289(11) 0.0234(12) -0.0124(10) 0.0011(9) -0.0040(9)
C15 0.0211(10) 0.0235(10) 0.0187(11) -0.0105(9) 0.0042(9) -0.0023(9)
C16 0.0223(10) 0.0211(10) 0.0226(12) -0.0056(9) 0.0029(9) -0.0017(8)
C17 0.0220(10) 0.0179(9) 0.0202(11) -0.0043(9) -0.0020(9) -0.0046(8)
C18 0.0265(11) 0.0250(10) 0.0250(12) -0.0087(10) -0.0014(10) -0.0042(9)
C19 0.0357(13) 0.0284(11) 0.0229(12) -0.0034(10) -0.0053(10) -0.0100(10)
C20 0.0318(12) 0.0183(10) 0.0286(13) -0.0017(10) -0.0109(10) -0.0042(9)
C21 0.0244(11) 0.0180(10) 0.0256(12) -0.0062(9) -0.0082(9) -0.0058(8)
C22 0.0287(12) 0.0191(10) 0.0399(15) -0.0108(10) -0.0146(11) 0.0002(9)
C23 0.0301(12) 0.0235(11) 0.0393(15) -0.0148(11) -0.0011(11) 0.0021(9)
C24 0.0339(12) 0.0283(11) 0.0293(13) -0.0095(10) 0.0039(11) -0.0007(10)
C25 0.0222(10) 0.0185(10) 0.0247(12) -0.0073(9) -0.0061(9) -0.0036(8)
C26 0.0281(11) 0.0294(11) 0.0320(13) -0.0149(11) 0.0023(10) -0.0004(9)
Cl1 0.0642(5) 0.0361(3) 0.0610(5) -0.0128(3) 0.0193(4) -0.0148(3)
Cl2 0.0439(4) 0.0360(3) 0.0610(5) -0.0155(3) -0.0092(3) 0.0100(3)
Cl3 0.0377(3) 0.0599(4) 0.0587(5) -0.0389(4) 0.0154(3) -0.0082(3)

loop_
_atom_type_symbol
_atom_type_description
_atom_type_scat_dispersion_real
_atom_type_scat_dispersion_imag
_atom_type_scat_source
C C 0.0033 0.0016 'International Tables Vol C Tables 4.2.6.8 and 6.1.1.4'
H H 0.0000 0.0000 'International Tables Vol C Tables 4.2.6.8 and 6.1.1.4'
N N 0.0061 0.0033 'International Tables Vol C Tables 4.2.6.8 and 6.1.1.4'
Cl Cl 0.1484 0.1585 'International Tables Vol C Tables 4.2.6.8 and 6.1.1.4'
S S 0.1246 0.1234 'International Tables Vol C Tables 4.2.6.8 and 6.1.1.4'

loop_
_geom_angle_atom_site_label_1
_geom_angle_atom_site_label_2
_geom_angle_atom_site_label_3
_geom_angle
_geom_angle_site_symmetry_1
_geom_angle_site_symmetry_3
C8 S1 C10 103.67(9) . .
C17 S2 C16 102.34(9) . .
C1 N1 C9 117.03(18) . .
C15 N2 C11 118.47(17) . .
C24 N3 C25 117.28(17) . .
N1 C1 C2 124.64(19) . .
N1 C1 H1A 117.7 . .
C2 C1 H1A 117.7 . .
C3 C2 C1 118.46(19) . .
C3 C2 H2A 120.8 . .
C1 C2 H2A 120.8 . .
C2 C3 C4 119.4(2) . .
C2 C3 H3A 120.3 . .
C4 C3 H3A 120.3 . .
C3 C4 C5 123.1(2) . .
C3 C4 C9 117.75(18) . .
C5 C4 C9 119.19(19) . .
C6 C5 C4 119.8(2) . .
C6 C5 H5A 120.1 . .
C4 C5 H5A 120.1 . .
C5 C6 C7 121.63(19) . .
C5 C6 H6A 119.2 . .
C7 C6 H6A 119.2 . .
C8 C7 C6 120.4(2) . .
C8 C7 H7A 119.8 . .
C6 C7 H7A 119.8 . .
C7 C8 C9 118.83(19) . .
C7 C8 S1 125.58(16) . .
C9 C8 S1 115.59(14) . .
N1 C9 C4 122.64(17) . .
N1 C9 C8 117.31(18) . .
C4 C9 C8 120.05(17) . .
C11 C10 S1 113.60(13) . .
C11 C10 H10A 108.8 . .
S1 C10 H10A 108.8 . .
C11 C10 H10B 108.8 . .
S1 C10 H10B 108.8 . .
H10A C10 H10B 107.7 . .
N2 C11 C12 121.76(18) . .
N2 C11 C10 115.30(17) . .
C12 C11 C10 122.91(17) . .
C13 C12 C11 119.41(18) . .
C13 C12 H12A 120.3 . .
C11 C12 H12A 120.3 . .
C12 C13 C14 119.25(19) . .
C12 C13 H13A 120.4 . .
C14 C13 H13A 120.4 . .
C13 C14 C15 118.08(19) . .
C13 C14 H14A 121.0 . .
C15 C14 H14A 121.0 . .
N2 C15 C14 123.02(18) . .
N2 C15 C16 115.63(17) . .
C14 C15 C16 121.35(18) . .
C15 C16 S2 107.74(14) . .
C15 C16 H16A 110.2 . .
S2 C16 H16A 110.2 . .
C15 C16 H16B 110.2 . .
S2 C16 H16B 110.2 . .
H16A C16 H16B 108.5 . .
C18 C17 C25 119.36(18) . .
C18 C17 S2 125.54(15) . .
C25 C17 S2 115.06(15) . .
C17 C18 C19 120.86(19) . .
C17 C18 H18A 119.6 . .
C19 C18 H18A 119.6 . .
C20 C19 C18 121.0(2) . .
C20 C19 H19A 119.5 . .
C18 C19 H19A 119.5 . .
C19 C20 C21 119.99(19) . .
C19 C20 H20A 120.0 . .
C21 C20 H20A 120.0 . .
C20 C21 C22 123.35(18) . .
C20 C21 C25 119.49(17) . .
C22 C21 C25 117.16(19) . .
C23 C22 C21 119.62(18) . .
C23 C22 H22A 120.2 . .
C21 C22 H22A 120.2 . .
C22 C23 C24 118.79(19) . .
C22 C23 H23A 120.6 . .
C24 C23 H23A 120.6 . .
N3 C24 C23 124.3(2) . .
N3 C24 H24A 117.8 . .
C23 C24 H24A 117.8 . .
N3 C25 C21 122.80(17) . .
N3 C25 C17 117.99(17) . .
C21 C25 C17 119.20(19) . .
Cl2 C26 Cl3 110.39(13) . .
Cl2 C26 Cl1 109.86(12) . .
Cl3 C26 Cl1 110.07(11) . .
Cl2 C26 H26A 108.8 . .
Cl3 C26 H26A 108.8 . .
Cl1 C26 H26A 108.8 . .

loop_
_geom_bond_atom_site_label_1
_geom_bond_atom_site_label_2
_geom_bond_distance
_geom_bond_site_symmetry_2
S1 C8 1.765(2) .
S1 C10 1.8121(19) .
S2 C17 1.7644(19) .
S2 C16 1.8220(19) .
N1 C1 1.318(2) .
N1 C9 1.370(2) .
N2 C15 1.335(2) .
N2 C11 1.350(2) .
N3 C24 1.320(2) .
N3 C25 1.362(3) .
C1 C2 1.407(3) .
C1 H1A 0.9500 .
C2 C3 1.366(3) .
C2 H2A 0.9500 .
C3 C4 1.412(3) .
C3 H3A 0.9500 .
C4 C5 1.413(3) .
C4 C9 1.412(3) .
C5 C6 1.357(3) .
C5 H5A 0.9500 .
C6 C7 1.406(3) .
C6 H6A 0.9500 .
C7 C8 1.377(3) .
C7 H7A 0.9500 .
C8 C9 1.426(3) .
C10 C11 1.500(3) .
C10 H10A 0.9900 .
C10 H10B 0.9900 .
C11 C12 1.386(3) .
C12 C13 1.379(3) .
C12 H12A 0.9500 .
C13 C14 1.387(3) .
C13 H13A 0.9500 .
C14 C15 1.392(3) .
C14 H14A 0.9500 .
C15 C16 1.511(3) .
C16 H16A 0.9900 .
C16 H16B 0.9900 .
C17 C18 1.369(3) .
C17 C25 1.431(3) .
C18 C19 1.411(3) .
C18 H18A 0.9500 .
C19 C20 1.363(3) .
C19 H19A 0.9500 .
C20 C21 1.413(3) .
C20 H20A 0.9500 .
C21 C22 1.414(3) .
C21 C25 1.422(3) .
C22 C23 1.362(3) .
C22 H22A 0.9500 .
C23 C24 1.406(3) .
C23 H23A 0.9500 .
C24 H24A 0.9500 .
C26 Cl2 1.741(2) .
C26 Cl3 1.749(2) .
C26 Cl1 1.771(2) .
C26 H26A 1.0000 .

loop_
_geom_torsion_atom_site_label_1
_geom_torsion_atom_site_label_2
_geom_torsion_atom_site_label_3
_geom_torsion_atom_site_label_4
_geom_torsion
_geom_torsion_site_symmetry_1
_geom_torsion_site_symmetry_2
_geom_torsion_site_symmetry_3
_geom_torsion_site_symmetry_4
C9 N1 C1 C2 -2.0(3) . . . .
N1 C1 C2 C3 1.6(3) . . . .
C1 C2 C3 C4 0.5(3) . . . .
C2 C3 C4 C5 178.54(19) . . . .
C2 C3 C4 C9 -1.9(3) . . . .
C3 C4 C5 C6 179.46(19) . . . .
C9 C4 C5 C6 -0.1(3) . . . .
C4 C5 C6 C7 -0.8(3) . . . .
C5 C6 C7 C8 0.1(3) . . . .
C6 C7 C8 C9 1.4(3) . . . .
C6 C7 C8 S1 -178.61(16) . . . .
C10 S1 C8 C7 12.9(2) . . . .
C10 S1 C8 C9 -167.08(14) . . . .
C1 N1 C9 C4 0.4(3) . . . .
C1 N1 C9 C8 179.93(18) . . . .
C3 C4 C9 N1 1.5(3) . . . .
C5 C4 C9 N1 -178.94(18) . . . .
C3 C4 C9 C8 -177.99(17) . . . .
C5 C4 C9 C8 1.6(3) . . . .
C7 C8 C9 N1 178.27(17) . . . .
S1 C8 C9 N1 -1.7(2) . . . .
C7 C8 C9 C4 -2.2(3) . . . .
S1 C8 C9 C4 177.77(15) . . . .
C8 S1 C10 C11 73.95(17) . . . .
C15 N2 C11 C12 0.7(3) . . . .
C15 N2 C11 C10 178.75(17) . . . .
S1 C10 C11 N2 62.4(2) . . . .
S1 C10 C11 C12 -119.61(18) . . . .
N2 C11 C12 C13 -1.0(3) . . . .
C10 C11 C12 C13 -178.82(19) . . . .
C11 C12 C13 C14 0.0(3) . . . .
C12 C13 C14 C15 1.0(3) . . . .
C11 N2 C15 C14 0.4(3) . . . .
C11 N2 C15 C16 -179.06(16) . . . .
C13 C14 C15 N2 -1.3(3) . . . .
C13 C14 C15 C16 178.15(18) . . . .
N2 C15 C16 S2 -79.99(19) . . . .
C14 C15 C16 S2 100.52(19) . . . .
C17 S2 C16 C15 162.80(14) . . . .
C16 S2 C17 C18 8.6(2) . . . .
C16 S2 C17 C25 -169.11(15) . . . .
C25 C17 C18 C19 1.6(3) . . . .
S2 C17 C18 C19 -176.10(16) . . . .
C17 C18 C19 C20 0.8(3) . . . .
C18 C19 C20 C21 -1.8(3) . . . .
C19 C20 C21 C22 -179.74(19) . . . .
C19 C20 C21 C25 0.5(3) . . . .
C20 C21 C22 C23 178.9(2) . . . .
C25 C21 C22 C23 -1.4(3) . . . .
C21 C22 C23 C24 -0.1(3) . . . .
C25 N3 C24 C23 -0.1(3) . . . .
C22 C23 C24 N3 0.9(3) . . . .
C24 N3 C25 C21 -1.5(3) . . . .
C24 N3 C25 C17 178.70(18) . . . .
C20 C21 C25 N3 -177.97(19) . . . .
C22 C21 C25 N3 2.2(3) . . . .
C20 C21 C25 C17 1.8(3) . . . .
C22 C21 C25 C17 -177.97(18) . . . .
C18 C17 C25 N3 176.98(19) . . . .
S2 C17 C25 N3 -5.1(2) . . . .
C18 C17 C25 C21 -2.8(3) . . . .
S2 C17 C25 C21 175.07(15) . . . .
